data_7712029
loop_
_publ_author_name
'Calabrese, Miriam'
'Pizzi, Andrea'
'Daolio, Andrea'
'Frontera, Antonio'
'Resnati, Giuseppe'

_publ_section_title
;
 &#x3c3;-Hole interactions in organometallic catalysts: the case of
 methyltrioxorhenium(VII).
;
_journal_issue 4
_journal_name_full 'Dalton transactions (Cambridge, England : 2003)'
_journal_page_first 1030
_journal_page_last 1035
_journal_paper_doi 10.1039/d2dt03819f
_journal_volume 52
_journal_year 2023
_chemical_formula_moiety '2(C0.5 F2 I), C12 H12 N2'
_chemical_formula_sum 'C13 H12 F4 I2 N2'
_chemical_formula_weight 526.05
_chemical_name_systematic 1,2-di(pyridine-4-yl)ethane.1,2-diiodotetrafluoroethane
_space_group_crystal_system triclinic
_space_group_IT_number 2
_space_group_name_Hall '-P 1'
_space_group_name_H-M_alt 'P -1'
_atom_sites_solution_hydrogens geom
_audit_creation_date 2022-12-13
_audit_creation_method
;
Olex2 1.5-dev
(compiled 2022.12.07 svn.r85f57a8f for OlexSys, GUI svn.r6444)
;
_audit_update_record
;
2022-12-20 deposited with the CCDC.	2022-12-22 downloaded from the CCDC.
;
_cell_angle_alpha 94.188(6)
_cell_angle_beta 96.753(7)
_cell_angle_gamma 105.647(7)
_cell_formula_units_Z 1
_cell_length_a 6.6506(7)
_cell_length_b 7.5300(8)
_cell_length_c 9.1546(10)
_cell_measurement_reflns_used 3640
_cell_measurement_temperature 296(2)
_cell_measurement_theta_max 25.43
_cell_measurement_theta_min 2.83
_cell_volume 435.76(8)
_computing_molecular_graphics 'Olex2 1.5-dev (Dolomanov et al., 2009)'
_computing_publication_material 'Olex2 1.5-dev (Dolomanov et al., 2009)'
_computing_structure_refinement 'SHELXL 2018/3 (Sheldrick, 2015)'
_diffrn_ambient_temperature 296.15
_diffrn_measured_fraction_theta_full 0.980
_diffrn_measured_fraction_theta_max 0.972
_diffrn_measurement_device_type 'Bruker APEX-II CCD'
_diffrn_radiation_type MoK\a
_diffrn_radiation_wavelength 0.71073
_diffrn_reflns_av_R_equivalents 0.0233
_diffrn_reflns_av_unetI/netI 0.0226
_diffrn_reflns_Laue_measured_fraction_full 0.980
_diffrn_reflns_Laue_measured_fraction_max 0.972
_diffrn_reflns_limit_h_max 8
_diffrn_reflns_limit_h_min -8
_diffrn_reflns_limit_k_max 10
_diffrn_reflns_limit_k_min -10
_diffrn_reflns_limit_l_max 12
_diffrn_reflns_limit_l_min -12
_diffrn_reflns_number 7820
_diffrn_reflns_point_group_measured_fraction_full 0.980
_diffrn_reflns_point_group_measured_fraction_max 0.972
_diffrn_reflns_theta_full 25.242
_diffrn_reflns_theta_max 28.555
_diffrn_reflns_theta_min 2.826
_exptl_absorpt_coefficient_mu 3.640
_exptl_crystal_colour colourless
_exptl_crystal_colour_primary colourless
_exptl_crystal_density_diffrn 2.005
_exptl_crystal_description block
_exptl_crystal_F_000 246
_exptl_crystal_size_max 0.06
_exptl_crystal_size_mid 0.04
_exptl_crystal_size_min 0.03
_refine_diff_density_max 1.045
_refine_diff_density_min -0.432
_refine_diff_density_rms 0.091
_refine_ls_extinction_method none
_refine_ls_goodness_of_fit_ref 1.034
_refine_ls_hydrogen_treatment constr
_refine_ls_matrix_type full
_refine_ls_number_parameters 208
_refine_ls_number_reflns 2153
_refine_ls_number_restraints 261
_refine_ls_restrained_S_all 1.048
_refine_ls_R_factor_all 0.0540
_refine_ls_R_factor_gt 0.0350
_refine_ls_shift/su_max 0.002
_refine_ls_shift/su_mean 0.000
_refine_ls_structure_factor_coef Fsqd
_refine_ls_weighting_details 'w=1/[\s^2^(Fo^2^)+(0.0666P)^2^] where P=(Fo^2^+2Fc^2^)/3'
_refine_ls_weighting_scheme calc
_refine_ls_wR_factor_gt 0.0950
_refine_ls_wR_factor_ref 0.1055
_reflns_Friedel_coverage 0.000
_reflns_number_gt 1530
_reflns_number_total 2153
_reflns_threshold_expression 'I > 2\s(I)'
_cod_data_source_file d2dt03819f2.cif
_cod_data_source_block 2a-diiodotetrafluoroethane
_cod_depositor_comments 'Adding full bibliography for 7712027--7712031.cif.'
_cod_database_code 7712029
_shelx_shelxl_version_number 2018/3
_shelx_space_group_comment
;
The symmetry employed for this shelxl refinement is uniquely defined
by the following loop, which should always be used as a source of
symmetry information in preference to the above space-group names.
They are only intended as comments.
;
_olex2_refinement_description
;
1. Fixed Uiso
 At 1.2 times of:
  All C(H) groups, All C(H,H) groups
2. Restrained distances
 I2-C7 \\sim I1-C7B
 with sigma of 0.02
 F2B-C7 \\sim C7-F1
 with sigma of 0.02
 F2-C7B \\sim C7B-F1A
 with sigma of 0.02
 F1A-C7 \\sim F2B-C7B \\sim F1-C7B \\sim F2-C7
 with sigma of 0.02
 F1A-F1 \\sim F2B-F2
 with sigma of 0.02
 I1-C7B \\sim I1A-C7C
 with sigma of 0.02
 F2B-C7B \\sim F2C-C7C
 with sigma of 0.02
 F1A-C7 \\sim F1B-C7A
 with sigma of 0.02
 C7B-C7 \\sim C7C-C7A
 with sigma of 0.02
 C7B-F1 \\sim C7C-F3
 with sigma of 0.02
 C7-I2 \\sim C7A-I2A
 with sigma of 0.02
 C7-F2 \\sim C7A-F2A
 with sigma of 0.02
 I1-F2B \\sim I1A-F2C
 with sigma of 0.04
 I1-C7 \\sim I1A-C7A
 with sigma of 0.04
 I1-F1 \\sim I1A-F3
 with sigma of 0.04
 F2B-C7 \\sim F2C-C7A
 with sigma of 0.04
 F2B-F1 \\sim F2C-F3
 with sigma of 0.04
 F1A-C7B \\sim F1B-C7C
 with sigma of 0.04
 F1A-I2 \\sim F1B-I2A
 with sigma of 0.04
 F1A-F2 \\sim F1B-F2A
 with sigma of 0.04
 C7B-I2 \\sim C7C-I2A
 with sigma of 0.04
 C7B-F2 \\sim C7C-F2A
 with sigma of 0.04
 C7-F1 \\sim C7A-F3
 with sigma of 0.04
 I2-F2 \\sim I2A-F2A
 with sigma of 0.04
 F1A-F2 \\sim F2B-F1
 with sigma of 0.02
 F1-C7B \\sim F2B-C7B \\sim F1A-C7 \\sim F2-C7
 with sigma of 0.02
 F2C-F3 \\sim F2A-F1B
 with sigma of 0.02
 F3-C7C \\sim F2C-C7C \\sim F1B-C7A \\sim F2A-C7A
 with sigma of 0.02
3. Uiso/Uaniso restraints and constraints
C7C \\sim C7 \\sim C7A \\sim C7B: within 2A with sigma of 2 and sigma for
terminal atoms of 4 within 2A
Uanis(C7) \\sim Ueq, Uanis(C7B) \\sim Ueq: with sigma of 0.01 and sigma for
terminal atoms of 0.02
Uanis(F1A) \\sim Ueq, Uanis(C7) \\sim Ueq, Uanis(C7B) \\sim Ueq, Uanis(F1)
\\sim Ueq, Uanis(F2B) \\sim Ueq: with sigma of 0.005 and sigma for terminal
atoms of 0.01
4. Rigid body (RIGU) restrains
 C5, N1, C1, C2, C4, C3, C6
 with sigma for 1-2 distances of 0.004 and sigma for 1-3 distances of 0.004
 I2, I1, C7B, F2B, C7, F1, F1A, F2
 with sigma for 1-2 distances of 0.001 and sigma for 1-3 distances of 0.001
 C7C, C7A, F1B, I2A, F2A, I1A, F2C, F3
 with sigma for 1-2 distances of 0.004 and sigma for 1-3 distances of 0.004
 I2A, C7A, C7C, F1B, F2A, I1A, F2C, F3
 with sigma for 1-2 distances of 0.001 and sigma for 1-3 distances of 0.001
5. Others
 Fixed Sof: I1(0.25) F2B(0.25) F1A(0.25) C7B(0.125) C7(0.125) F1(0.25)
 I2(0.25) F2(0.25) C7A(0.125) I1A(0.25) C7C(0.125) F2C(0.25) F3(0.25) F1B(0.25)
 I2A(0.25) F2A(0.25)
6.a Secondary CH2 refined with riding coordinates:
 C6(H6A,H6B)
6.b Aromatic/amide H refined with riding coordinates:
 C1(H1), C2(H2), C5(H5), C4(H4)
;
_olex2_submission_special_instructions 'No special instructions were received'

loop_
_space_group_symop_operation_xyz
'x, y, z'
'-x, -y, -z'

loop_
_atom_site_label
_atom_site_type_symbol
_atom_site_fract_x
_atom_site_fract_y
_atom_site_fract_z
_atom_site_U_iso_or_equiv
_atom_site_adp_type
_atom_site_occupancy
_atom_site_site_symmetry_order
_atom_site_calc_flag
_atom_site_refinement_flags_posn
_atom_site_refinement_flags_adp
_atom_site_refinement_flags_occupancy
_atom_site_disorder_assembly
_atom_site_disorder_group
I1 I 0.829(2) 0.725(2) 0.622(2) 0.078(4) Uani 0.25 1 d D . P A -1
F2B F 0.7464(18) 0.383(2) 0.421(3) 0.062(3) Uani 0.25 1 d D U P A -1
F1A F 1.061(3) 0.434(3) 0.6673(17) 0.059(3) Uani 0.25 1 d D U P A -1
N1 N 0.6976(8) 0.0148(6) 0.7722(6) 0.0872(12) Uani 1 1 d . . . . .
C1 C 0.5080(9) 0.0443(7) 0.7264(6) 0.0891(15) Uani 1 1 d . . . . .
H1 H 0.426932 -0.024571 0.640723 0.107 Uiso 1 1 calc R U . . .
C2 C 0.4338(9) 0.1662(8) 0.7981(6) 0.0876(15) Uani 1 1 d . . . . .
H2 H 0.304963 0.182878 0.760204 0.105 Uiso 1 1 calc R U . . .
C5 C 0.8084(10) 0.1183(8) 0.8924(6) 0.0911(15) Uani 1 1 d . . . . .
H5 H 0.939413 0.102852 0.926227 0.109 Uiso 1 1 calc R U . . .
C7B C 0.929(3) 0.535(2) 0.473(2) 0.042(2) Uani 0.125 1 d D U P A -1
C3 C 0.5444(9) 0.2698(6) 0.9287(5) 0.0747(12) Uani 1 1 d . . . . .
C6 C 0.4573(10) 0.4056(7) 1.0146(6) 0.0861(14) Uani 1 1 d . . . . .
H6A H 0.305023 0.370656 0.988971 0.103 Uiso 1 1 calc R U . . .
H6B H 0.489022 0.397470 1.119686 0.103 Uiso 1 1 calc R U . . .
C4 C 0.7399(10) 0.2469(8) 0.9696(6) 0.0943(17) Uani 1 1 d . . . . .
H4 H 0.827231 0.320142 1.051262 0.113 Uiso 1 1 calc R U . . .
C7 C 1.085(3) 0.474(2) 0.518(2) 0.046(2) Uani 0.125 1 d D U P A -1
F1 F 1.011(3) 0.625(2) 0.3411(17) 0.069(3) Uani 0.25 1 d D U P A -1
I2 I 1.142(3) 0.2332(17) 0.3968(14) 0.067(2) Uani 0.25 1 d D . P A -1
F2 F 1.258(2) 0.649(2) 0.515(2) 0.059(3) Uani 0.25 1 d D . P A -1
C7A C 1.036(3) 0.497(3) 0.432(3) 0.067(3) Uani 0.125 1 d D U P B -2
I1A I 0.866(3) 0.740(2) 0.625(2) 0.074(3) Uani 0.25 1 d D . P B -2
C7C C 0.992(3) 0.509(3) 0.563(3) 0.071(4) Uani 0.125 1 d D U P B -2
F2C F 1.213(3) 0.546(3) 0.638(2) 0.078(4) Uani 0.25 1 d D . P B -2
F3 F 0.852(4) 0.328(2) 0.586(3) 0.087(4) Uani 0.25 1 d D . P B -2
F1B F 1.219(2) 0.667(2) 0.463(2) 0.065(4) Uani 0.25 1 d D . P B -2
I2A I 1.168(2) 0.2673(18) 0.3721(16) 0.071(3) Uani 0.25 1 d D . P B -2
F2A F 0.856(3) 0.523(3) 0.3324(19) 0.075(5) Uani 0.25 1 d D . P B -2

loop_
_atom_site_aniso_label
_atom_site_aniso_U_11
_atom_site_aniso_U_22
_atom_site_aniso_U_33
_atom_site_aniso_U_23
_atom_site_aniso_U_13
_atom_site_aniso_U_12
I1 0.065(4) 0.071(5) 0.095(6) -0.020(4) 0.020(4) 0.017(3)
F2B 0.055(3) 0.062(5) 0.063(7) 0.002(5) 0.004(4) 0.008(3)
F1A 0.061(5) 0.060(5) 0.054(3) 0.003(3) 0.008(3) 0.017(4)
N1 0.108(3) 0.062(2) 0.105(3) 0.000(2) 0.036(2) 0.040(2)
C1 0.096(3) 0.079(3) 0.089(3) -0.029(3) 0.015(3) 0.030(3)
C2 0.085(3) 0.089(4) 0.091(3) -0.019(3) 0.002(2) 0.041(3)
C5 0.101(4) 0.089(4) 0.098(3) -0.003(3) 0.010(3) 0.058(3)
C7B 0.048(3) 0.043(4) 0.042(4) -0.007(3) 0.012(3) 0.023(2)
C3 0.098(3) 0.057(2) 0.075(3) -0.0073(19) 0.013(2) 0.035(2)
C6 0.111(4) 0.074(3) 0.082(3) -0.003(2) 0.037(3) 0.035(3)
C4 0.123(4) 0.095(4) 0.071(3) -0.018(3) -0.011(3) 0.057(3)
C7 0.049(3) 0.045(4) 0.048(4) -0.008(3) 0.009(3) 0.023(3)
F1 0.078(7) 0.073(6) 0.063(5) 0.019(5) 0.024(5) 0.021(5)
I2 0.090(5) 0.053(3) 0.068(3) 0.0038(17) 0.020(2) 0.036(3)
F2 0.055(4) 0.062(5) 0.052(9) 0.003(5) -0.001(5) 0.011(4)
C7A 0.066(6) 0.087(7) 0.055(5) 0.013(5) 0.008(3) 0.031(5)
I1A 0.095(7) 0.053(4) 0.081(5) -0.007(4) 0.033(4) 0.028(4)
C7C 0.089(7) 0.084(7) 0.055(5) 0.018(6) 0.012(4) 0.043(6)
F2C 0.098(8) 0.084(10) 0.060(8) -0.005(7) -0.002(6) 0.047(7)
F3 0.096(9) 0.090(7) 0.099(13) 0.036(8) 0.039(8) 0.050(7)
F1B 0.058(6) 0.081(6) 0.066(11) 0.020(6) -0.008(4) 0.038(5)
I2A 0.091(5) 0.069(4) 0.078(4) 0.009(3) 0.042(3) 0.053(4)
F2A 0.066(7) 0.104(14) 0.055(5) -0.001(7) -0.003(6) 0.033(8)

loop_
_atom_type_symbol
_atom_type_description
_atom_type_scat_dispersion_real
_atom_type_scat_dispersion_imag
_atom_type_scat_source
C C 0.0033 0.0016 'International Tables Vol C Tables 4.2.6.8 and 6.1.1.4'
H H 0.0000 0.0000 'International Tables Vol C Tables 4.2.6.8 and 6.1.1.4'
F F 0.0171 0.0103 'International Tables Vol C Tables 4.2.6.8 and 6.1.1.4'
I I -0.4742 1.8119 'International Tables Vol C Tables 4.2.6.8 and 6.1.1.4'
N N 0.0061 0.0033 'International Tables Vol C Tables 4.2.6.8 and 6.1.1.4'

loop_
_geom_angle_atom_site_label_1
_geom_angle_atom_site_label_2
_geom_angle_atom_site_label_3
_geom_angle
_geom_angle_site_symmetry_1
_geom_angle_site_symmetry_3
_geom_angle_publ_flag
C7B F1A C7 3.6(13) 2_766 . ?
C5 N1 C1 116.2(4) . . ?
C2 C1 N1 123.1(5) . . ?
C1 C2 C3 121.3(5) . . ?
N1 C5 C4 123.1(5) . . ?
F2B C7B I1 106.6(12) . . ?
F2B C7B F1 108.9(13) . . ?
C7 C7B I1 119.7(13) . . ?
C7 C7B F2B 109.8(14) . . ?
C7 C7B F1 99.3(12) . . ?
F1 C7B I1 112.1(12) . . ?
C2 C3 C6 121.8(5) . . ?
C4 C3 C2 115.2(4) . . ?
C4 C3 C6 123.0(5) . . ?
C6 C6 C3 112.8(6) 2_667 . ?
C5 C4 C3 121.0(5) . . ?
F1A C7 I2 108.5(13) . . ?
F1A C7 F2 111.4(13) . . ?
C7B C7 F1A 105.9(14) . . ?
C7B C7 I2 120.8(13) . . ?
C7B C7 F2 97.5(12) . . ?
F2 C7 I2 112.3(12) . . ?
C7C C7A F1B 92.9(14) . . ?
C7C C7A I2A 115.6(14) . . ?
C7C C7A F2A 107.2(17) . . ?
F1B C7A I2A 106.0(12) . . ?
F2A C7A F1B 113.2(14) . . ?
F2A C7A I2A 119.1(14) . . ?
C7A C7C I1A 116.0(16) . . ?
C7A C7C F2C 95.9(14) . . ?
C7A C7C F3 107.9(17) . . ?
F2C C7C I1A 110.1(13) . . ?
F3 C7C I1A 112.3(13) . . ?
F3 C7C F2C 113.7(15) . . ?

loop_
_geom_bond_atom_site_label_1
_geom_bond_atom_site_label_2
_geom_bond_distance
_geom_bond_site_symmetry_2
_geom_bond_publ_flag
I1 C7B 2.188(15) . ?
F2B C7B 1.432(14) . ?
F1A C7B 1.32(3) 2_766 ?
F1A C7 1.435(14) . ?
N1 C1 1.362(7) . ?
N1 C5 1.318(8) . ?
C1 C2 1.323(7) . ?
C2 C3 1.388(8) . ?
C5 C4 1.363(7) . ?
C7B C7 1.28(2) . ?
C7B F1 1.510(13) . ?
C3 C6 1.520(7) . ?
C3 C4 1.370(8) . ?
C6 C6 1.439(11) 2_667 ?
C7 I2 2.200(16) . ?
C7 F2 1.499(13) . ?
C7A C7C 1.27(2) . ?
C7A F1B 1.491(15) . ?
C7A I2A 2.201(17) . ?
C7A F2A 1.478(14) . ?
I1A C7C 2.195(16) . ?
C7C F2C 1.492(14) . ?
C7C F3 1.476(14) . ?
